data_4089136
loop_
_publ_author_name
'Burton, Krista M. E.'
'Pantazis, Dimitrios A.'
'Belli, Roman G.'
'McDonald, Robert'
'Rosenberg, Lisa'

_publ_section_title
;
 Alkene Insertions into a Ru--PR2 Bond
;
_journal_issue 23
_journal_name_full Organometallics
_journal_page_first 3970
_journal_paper_doi 10.1021/acs.organomet.6b00757
_journal_volume 35
_journal_year 2016
_chemical_formula_moiety 'C47 H52 P2 Ru'
_chemical_formula_sum 'C47 H52 P2 Ru'
_chemical_formula_weight 779.89
_space_group_crystal_system monoclinic
_space_group_IT_number 14
_space_group_name_Hall '-P 2ybc'
_space_group_name_H-M_alt 'P 1 21/c 1'
_atom_sites_solution_hydrogens geom
_audit_creation_method SHELXL-2014/7
_cell_angle_alpha 90
_cell_angle_beta 99.3409(12)
_cell_angle_gamma 90
_cell_formula_units_Z 4
_cell_length_a 14.6811(13)
_cell_length_b 13.3276(12)
_cell_length_c 20.0712(18)
_cell_measurement_reflns_used 9296
_cell_measurement_temperature 173(2)
_cell_measurement_theta_max 20.66
_cell_measurement_theta_min 2.21
_cell_volume 3875.1(6)
_computing_cell_refinement 'Bruker SAINT'
_computing_data_collection 'Bruker APEX2'
_computing_data_reduction 'Bruker SAINT'
_computing_molecular_graphics 'Bruker SHELXTL'
_computing_publication_material 'Bruker SHELXTL'
_computing_structure_refinement 'SHELXL-2014/7 (Sheldrick, 2014)'
_computing_structure_solution 'DIRDIF-2008 (Beurskens et al., 2008)'
_diffrn_ambient_temperature 173(2)
_diffrn_measured_fraction_theta_full 1.000
_diffrn_measured_fraction_theta_max 0.999
_diffrn_measurement_device_type 'Bruker APEX-II CCD'
_diffrn_measurement_method '\w scans'
_diffrn_radiation_type MoK\a
_diffrn_radiation_wavelength 0.71073
_diffrn_reflns_av_R_equivalents 0.0169
_diffrn_reflns_av_unetI/netI 0.0138
_diffrn_reflns_Laue_measured_fraction_full 1.000
_diffrn_reflns_Laue_measured_fraction_max 0.999
_diffrn_reflns_limit_h_max 19
_diffrn_reflns_limit_h_min -19
_diffrn_reflns_limit_k_max 17
_diffrn_reflns_limit_k_min -17
_diffrn_reflns_limit_l_max 26
_diffrn_reflns_limit_l_min -26
_diffrn_reflns_number 34530
_diffrn_reflns_point_group_measured_fraction_full 1.000
_diffrn_reflns_point_group_measured_fraction_max 0.999
_diffrn_reflns_theta_full 25.242
_diffrn_reflns_theta_max 27.512
_diffrn_reflns_theta_min 1.842
_exptl_absorpt_coefficient_mu 0.520
_exptl_absorpt_correction_T_max 0.9565
_exptl_absorpt_correction_T_min 0.8452
_exptl_absorpt_correction_type integration
_exptl_absorpt_process_details 'SADABS (Sheldrick, 2008)'
_exptl_crystal_colour orange
_exptl_crystal_density_diffrn 1.337
_exptl_crystal_description fragment
_exptl_crystal_F_000 1632
_exptl_crystal_size_max 0.439
_exptl_crystal_size_mid 0.331
_exptl_crystal_size_min 0.259
_refine_diff_density_max 0.335
_refine_diff_density_min -0.407
_refine_diff_density_rms 0.041
_refine_ls_extinction_method none
_refine_ls_goodness_of_fit_ref 1.040
_refine_ls_hydrogen_treatment constr
_refine_ls_matrix_type full
_refine_ls_number_parameters 451
_refine_ls_number_reflns 8912
_refine_ls_number_restraints 0
_refine_ls_restrained_S_all 1.040
_refine_ls_R_factor_all 0.0234
_refine_ls_R_factor_gt 0.0207
_refine_ls_shift/su_max 0.001
_refine_ls_shift/su_mean 0.000
_refine_ls_structure_factor_coef Fsqd
_refine_ls_weighting_details 'w=1/[\s^2^(Fo^2^)+(0.0228P)^2^+1.8779P] where P=(Fo^2^+2Fc^2^)/3'
_refine_ls_weighting_scheme calc
_refine_ls_wR_factor_gt 0.0525
_refine_ls_wR_factor_ref 0.0546
_reflns_Friedel_coverage 0.000
_reflns_number_gt 8176
_reflns_number_total 8912
_reflns_threshold_expression 'I > 2\s(I)'
_cod_data_source_file om6b00757_si_003.cif
_cod_data_source_block syn-3b
_cod_original_sg_symbol_H-M 'P 21/c'
_cod_database_code 4089136
_shelx_shelxl_version_number 2014/7
_shelx_space_group_comment
; 
The symmetry employed for this shelxl refinement is uniquely defined 
by the following loop, which should always be used as a source of 
symmetry information in preference to the above space-group names. 
They are only intended as comments. 
;
_shelx_estimated_absorpt_t_min 0.804
_shelx_estimated_absorpt_t_max 0.877

loop_
_space_group_symop_operation_xyz
'x, y, z'
'-x, y+1/2, -z+1/2'
'-x, -y, -z'
'x, -y-1/2, z-1/2'

loop_
_atom_site_label
_atom_site_type_symbol
_atom_site_fract_x
_atom_site_fract_y
_atom_site_fract_z
_atom_site_U_iso_or_equiv
_atom_site_adp_type
_atom_site_occupancy
_atom_site_site_symmetry_order
_atom_site_calc_flag
_atom_site_refinement_flags_posn
_atom_site_refinement_flags_adp
Ru Ru 0.33294(2) 0.34265(2) 0.17013(2) 0.02100(3) Uani 1 1 d . .
P1 P 0.35302(2) 0.43034(2) 0.26972(2) 0.02204(7) Uani 1 1 d . .
P2 P 0.20474(2) 0.42616(2) 0.11884(2) 0.02233(7) Uani 1 1 d . .
C1 C 0.41133(11) 0.20538(11) 0.20641(8) 0.0354(3) Uani 1 1 d . .
H1 H 0.4515 0.1975 0.2514 0.042 Uiso 1 1 calc R U
C2 C 0.44127(10) 0.23739(11) 0.14678(8) 0.0360(3) Uani 1 1 d . .
H2 H 0.5060 0.2564 0.1428 0.043 Uiso 1 1 calc R U
C3 C 0.36695(10) 0.23064(11) 0.09240(7) 0.0330(3) Uani 1 1 d . .
H3 H 0.3700 0.2455 0.0440 0.040 Uiso 1 1 calc R U
C3A C 0.29185(10) 0.18286(10) 0.11743(7) 0.0314(3) Uani 1 1 d . .
C4 C 0.20522(12) 0.14640(12) 0.08465(10) 0.0457(4) Uani 1 1 d . .
H4 H 0.1861 0.1568 0.0376 0.055 Uiso 1 1 calc R U
C5 C 0.14984(13) 0.09621(14) 0.12175(14) 0.0635(6) Uani 1 1 d . .
H5 H 0.0926 0.0701 0.0998 0.076 Uiso 1 1 calc R U
C6 C 0.17533(15) 0.08219(14) 0.19157(14) 0.0637(6) Uani 1 1 d . .
H6 H 0.1348 0.0473 0.2159 0.076 Uiso 1 1 calc R U
C7 C 0.25742(14) 0.11776(12) 0.22534(10) 0.0492(4) Uani 1 1 d . .
H7 H 0.2731 0.1094 0.2728 0.059 Uiso 1 1 calc R U
C7A C 0.31857(11) 0.16705(10) 0.18861(8) 0.0329(3) Uani 1 1 d . .
C11 C 0.40753(10) 0.53142(10) 0.22831(7) 0.0284(3) Uani 1 1 d . .
H11A H 0.3682 0.5921 0.2215 0.034 Uiso 1 1 calc R U
H11B H 0.4691 0.5493 0.2535 0.034 Uiso 1 1 calc R U
C12 C 0.41426(9) 0.47803(10) 0.16120(6) 0.0253(3) Uani 1 1 d . .
H12 H 0.3821 0.5197 0.1230 0.030 Uiso 1 1 calc R U
C13 C 0.50894(9) 0.45380(10) 0.14826(7) 0.0268(3) Uani 1 1 d . .
C14 C 0.58483(9) 0.43864(11) 0.19909(7) 0.0322(3) Uani 1 1 d . .
H14 H 0.5781 0.4484 0.2449 0.039 Uiso 1 1 calc R U
C15 C 0.67001(10) 0.40948(12) 0.18374(8) 0.0374(3) Uani 1 1 d . .
H15 H 0.7201 0.3980 0.2193 0.045 Uiso 1 1 calc R U
C16 C 0.68295(10) 0.39690(12) 0.11765(8) 0.0373(3) Uani 1 1 d . .
H16 H 0.7414 0.3771 0.1075 0.045 Uiso 1 1 calc R U
C17 C 0.60917(10) 0.41372(12) 0.06622(8) 0.0364(3) Uani 1 1 d . .
H17 H 0.6171 0.4062 0.0204 0.044 Uiso 1 1 calc R U
C18 C 0.52398(10) 0.44143(12) 0.08162(7) 0.0323(3) Uani 1 1 d . .
H18 H 0.4742 0.4524 0.0458 0.039 Uiso 1 1 calc R U
C21 C 0.44554(9) 0.38479(10) 0.33715(7) 0.0274(3) Uani 1 1 d . .
H21 H 0.4962 0.3626 0.3127 0.033 Uiso 1 1 calc R U
C22 C 0.42190(10) 0.29125(11) 0.37567(7) 0.0339(3) Uani 1 1 d . .
H22A H 0.3770 0.3093 0.4055 0.041 Uiso 1 1 calc R U
H22B H 0.3931 0.2401 0.3432 0.041 Uiso 1 1 calc R U
C23 C 0.50905(12) 0.24782(13) 0.41803(9) 0.0449(4) Uani 1 1 d . .
H23A H 0.4923 0.1891 0.4437 0.054 Uiso 1 1 calc R U
H23B H 0.5518 0.2248 0.3878 0.054 Uiso 1 1 calc R U
C24 C 0.55735(13) 0.32578(14) 0.46701(9) 0.0502(4) Uani 1 1 d . .
H24A H 0.5176 0.3425 0.5009 0.060 Uiso 1 1 calc R U
H24B H 0.6158 0.2974 0.4913 0.060 Uiso 1 1 calc R U
C25 C 0.57809(12) 0.42091(14) 0.43033(9) 0.0475(4) Uani 1 1 d . .
H25A H 0.6240 0.4059 0.4006 0.057 Uiso 1 1 calc R U
H25B H 0.6052 0.4717 0.4638 0.057 Uiso 1 1 calc R U
C26 C 0.49043(11) 0.46363(12) 0.38784(8) 0.0379(3) Uani 1 1 d . .
H26A H 0.5062 0.5240 0.3633 0.046 Uiso 1 1 calc R U
H26B H 0.4463 0.4838 0.4178 0.046 Uiso 1 1 calc R U
C31 C 0.26103(9) 0.48817(10) 0.31056(7) 0.0261(3) Uani 1 1 d . .
H31 H 0.2094 0.5007 0.2725 0.031 Uiso 1 1 calc R U
C32 C 0.21913(11) 0.41918(11) 0.35831(8) 0.0371(3) Uani 1 1 d . .
H32A H 0.2642 0.4087 0.4001 0.044 Uiso 1 1 calc R U
H32B H 0.2052 0.3531 0.3365 0.044 Uiso 1 1 calc R U
C33 C 0.13037(12) 0.46477(13) 0.37619(10) 0.0485(4) Uani 1 1 d . .
H33A H 0.0836 0.4702 0.3349 0.058 Uiso 1 1 calc R U
H33B H 0.1054 0.4202 0.4084 0.058 Uiso 1 1 calc R U
C34 C 0.14886(13) 0.56837(14) 0.40760(10) 0.0501(4) Uani 1 1 d . .
H34A H 0.0901 0.5982 0.4161 0.060 Uiso 1 1 calc R U
H34B H 0.1904 0.5621 0.4515 0.060 Uiso 1 1 calc R U
C35 C 0.19297(13) 0.63680(13) 0.36110(10) 0.0473(4) Uani 1 1 d . .
H35A H 0.2073 0.7024 0.3835 0.057 Uiso 1 1 calc R U
H35B H 0.1486 0.6486 0.3191 0.057 Uiso 1 1 calc R U
C36 C 0.28128(11) 0.59154(11) 0.34334(9) 0.0389(3) Uani 1 1 d . .
H36A H 0.3277 0.5847 0.3847 0.047 Uiso 1 1 calc R U
H36B H 0.3069 0.6365 0.3117 0.047 Uiso 1 1 calc R U
C41 C 0.09907(9) 0.40773(10) 0.15551(7) 0.0270(3) Uani 1 1 d . .
C42 C 0.09429(10) 0.32468(11) 0.19635(8) 0.0315(3) Uani 1 1 d . .
H42 H 0.1467 0.2825 0.2076 0.038 Uiso 1 1 calc R U
C43 C 0.01324(10) 0.30270(13) 0.22092(8) 0.0400(3) Uani 1 1 d . .
H43 H 0.0102 0.2451 0.2483 0.048 Uiso 1 1 calc R U
C44 C -0.06263(11) 0.36442(13) 0.20558(9) 0.0433(4) Uani 1 1 d . .
H44 H -0.1177 0.3495 0.2227 0.052 Uiso 1 1 calc R U
C45 C -0.05868(11) 0.44740(13) 0.16563(10) 0.0461(4) Uani 1 1 d . .
H45 H -0.1109 0.4900 0.1554 0.055 Uiso 1 1 calc R U
C46 C 0.02142(10) 0.46917(12) 0.14010(9) 0.0398(4) Uani 1 1 d . .
H46 H 0.0235 0.5262 0.1120 0.048 Uiso 1 1 calc R U
C51 C 0.16812(10) 0.37970(11) 0.03237(7) 0.0300(3) Uani 1 1 d . .
C52 C 0.08100(12) 0.34080(12) 0.00887(9) 0.0414(4) Uani 1 1 d . .
H52 H 0.0356 0.3392 0.0377 0.050 Uiso 1 1 calc R U
C53 C 0.06009(14) 0.30419(14) -0.05677(10) 0.0573(5) Uani 1 1 d . .
H53 H 0.0008 0.2766 -0.0723 0.069 Uiso 1 1 calc R U
C54 C 0.12429(17) 0.30765(16) -0.09903(10) 0.0654(7) Uani 1 1 d . .
H54 H 0.1091 0.2831 -0.1439 0.079 Uiso 1 1 calc R U
C55 C 0.21099(15) 0.34668(14) -0.07690(8) 0.0545(5) Uani 1 1 d . .
H55 H 0.2552 0.3495 -0.1066 0.065 Uiso 1 1 calc R U
C56 C 0.23354(12) 0.38181(12) -0.01110(7) 0.0373(3) Uani 1 1 d . .
H56 H 0.2936 0.4074 0.0044 0.045 Uiso 1 1 calc R U
C61 C 0.19909(9) 0.56390(10) 0.10309(7) 0.0267(3) Uani 1 1 d . .
C62 C 0.19779(14) 0.63025(13) 0.15586(8) 0.0490(4) Uani 1 1 d . .
H62 H 0.1977 0.6043 0.1999 0.059 Uiso 1 1 calc R U
C63 C 0.19659(14) 0.73360(13) 0.14660(10) 0.0522(5) Uani 1 1 d . .
H63 H 0.1964 0.7768 0.1842 0.063 Uiso 1 1 calc R U
C64 C 0.19563(13) 0.77332(13) 0.08420(11) 0.0512(5) Uani 1 1 d . .
H64 H 0.1957 0.8439 0.0778 0.061 Uiso 1 1 calc R U
C65 C 0.1945(2) 0.70928(15) 0.03075(12) 0.0755(8) Uani 1 1 d . .
H65 H 0.1922 0.7359 -0.0134 0.091 Uiso 1 1 calc R U
C66 C 0.19685(15) 0.60565(13) 0.04009(9) 0.0542(5) Uani 1 1 d . .
H66 H 0.1969 0.5629 0.0022 0.065 Uiso 1 1 calc R U

loop_
_atom_site_aniso_label
_atom_site_aniso_U_11
_atom_site_aniso_U_22
_atom_site_aniso_U_33
_atom_site_aniso_U_23
_atom_site_aniso_U_13
_atom_site_aniso_U_12
Ru 0.02015(5) 0.02108(6) 0.02185(5) -0.00106(4) 0.00360(4) 0.00226(3)
P1 0.02332(15) 0.02151(15) 0.02164(15) -0.00016(12) 0.00466(12) -0.00028(12)
P2 0.02061(15) 0.02312(15) 0.02323(15) 0.00060(12) 0.00349(12) 0.00129(12)
C1 0.0390(8) 0.0271(7) 0.0370(8) -0.0043(6) -0.0032(6) 0.0134(6)
C2 0.0292(7) 0.0285(7) 0.0511(9) -0.0075(6) 0.0092(6) 0.0080(6)
C3 0.0407(8) 0.0284(7) 0.0317(7) -0.0046(6) 0.0109(6) 0.0071(6)
C3A 0.0355(7) 0.0221(6) 0.0357(7) -0.0039(5) 0.0030(6) 0.0050(5)
C4 0.0429(9) 0.0292(8) 0.0597(11) -0.0084(7) -0.0078(8) 0.0015(7)
C5 0.0410(10) 0.0324(9) 0.1136(19) -0.0041(10) 0.0021(11) -0.0076(7)
C6 0.0589(12) 0.0313(9) 0.1084(19) 0.0134(10) 0.0361(12) -0.0030(8)
C7 0.0689(12) 0.0275(8) 0.0568(10) 0.0109(7) 0.0271(9) 0.0093(8)
C7A 0.0411(8) 0.0223(6) 0.0358(7) 0.0008(5) 0.0079(6) 0.0076(6)
C11 0.0306(7) 0.0257(6) 0.0303(7) -0.0009(5) 0.0094(5) -0.0040(5)
C12 0.0228(6) 0.0282(6) 0.0256(6) 0.0026(5) 0.0056(5) -0.0007(5)
C13 0.0233(6) 0.0279(6) 0.0295(6) 0.0017(5) 0.0057(5) -0.0026(5)
C14 0.0265(7) 0.0400(8) 0.0297(7) 0.0005(6) 0.0034(5) -0.0037(6)
C15 0.0240(7) 0.0430(8) 0.0433(8) 0.0012(7) -0.0006(6) 0.0000(6)
C16 0.0243(7) 0.0392(8) 0.0499(9) -0.0042(7) 0.0108(6) 0.0005(6)
C17 0.0312(7) 0.0448(9) 0.0357(7) -0.0054(6) 0.0124(6) -0.0028(6)
C18 0.0251(6) 0.0425(8) 0.0294(7) 0.0007(6) 0.0051(5) -0.0014(6)
C21 0.0272(6) 0.0290(7) 0.0249(6) 0.0007(5) 0.0011(5) 0.0011(5)
C22 0.0377(8) 0.0318(7) 0.0308(7) 0.0056(6) 0.0018(6) 0.0011(6)
C23 0.0496(10) 0.0394(9) 0.0423(9) 0.0103(7) -0.0030(7) 0.0084(7)
C24 0.0506(10) 0.0556(11) 0.0383(9) 0.0068(8) -0.0106(7) 0.0066(8)
C25 0.0429(9) 0.0531(10) 0.0403(9) -0.0006(8) -0.0120(7) -0.0049(8)
C26 0.0431(8) 0.0346(8) 0.0321(7) -0.0013(6) -0.0060(6) -0.0026(6)
C31 0.0290(6) 0.0245(6) 0.0258(6) -0.0016(5) 0.0076(5) 0.0014(5)
C32 0.0432(8) 0.0311(7) 0.0419(8) 0.0029(6) 0.0216(7) 0.0017(6)
C33 0.0462(9) 0.0429(9) 0.0646(11) -0.0033(8) 0.0333(9) -0.0016(7)
C34 0.0514(10) 0.0494(10) 0.0560(11) -0.0113(8) 0.0287(9) 0.0060(8)
C35 0.0557(10) 0.0335(8) 0.0573(11) -0.0122(7) 0.0232(9) 0.0051(7)
C36 0.0438(9) 0.0309(7) 0.0453(9) -0.0118(6) 0.0173(7) -0.0041(6)
C41 0.0220(6) 0.0282(6) 0.0312(7) 0.0003(5) 0.0054(5) 0.0003(5)
C42 0.0243(6) 0.0315(7) 0.0381(7) 0.0043(6) 0.0036(6) 0.0004(5)
C43 0.0317(7) 0.0415(9) 0.0475(9) 0.0118(7) 0.0083(6) -0.0054(6)
C44 0.0269(7) 0.0486(9) 0.0574(10) 0.0048(8) 0.0160(7) -0.0027(7)
C45 0.0272(7) 0.0448(9) 0.0689(11) 0.0090(8) 0.0153(7) 0.0090(7)
C46 0.0299(7) 0.0363(8) 0.0551(10) 0.0134(7) 0.0127(7) 0.0080(6)
C51 0.0330(7) 0.0278(7) 0.0269(6) -0.0014(5) -0.0024(5) 0.0050(5)
C52 0.0390(8) 0.0343(8) 0.0450(9) -0.0044(7) -0.0108(7) 0.0042(6)
C53 0.0604(12) 0.0410(10) 0.0577(11) -0.0162(8) -0.0291(10) 0.0146(9)
C54 0.0923(16) 0.0541(11) 0.0378(9) -0.0192(8) -0.0258(10) 0.0393(11)
C55 0.0773(14) 0.0559(11) 0.0288(8) -0.0033(7) 0.0046(8) 0.0358(10)
C56 0.0461(9) 0.0376(8) 0.0280(7) -0.0006(6) 0.0052(6) 0.0135(7)
C61 0.0210(6) 0.0255(6) 0.0334(7) 0.0038(5) 0.0043(5) 0.0022(5)
C62 0.0792(13) 0.0307(8) 0.0315(8) 0.0011(6) -0.0084(8) 0.0088(8)
C63 0.0679(12) 0.0296(8) 0.0520(10) -0.0065(7) -0.0111(9) 0.0070(8)
C64 0.0535(10) 0.0264(8) 0.0786(13) 0.0116(8) 0.0256(9) 0.0046(7)
C65 0.135(2) 0.0389(10) 0.0687(13) 0.0243(10) 0.0652(15) 0.0242(12)
C66 0.0919(15) 0.0340(9) 0.0464(10) 0.0099(7) 0.0405(10) 0.0163(9)

loop_
_atom_type_symbol
_atom_type_description
_atom_type_scat_dispersion_real
_atom_type_scat_dispersion_imag
_atom_type_scat_source
C C 0.0033 0.0016 'International Tables Vol C Tables 4.2.6.8 and 6.1.1.4'
H H 0.0000 0.0000 'International Tables Vol C Tables 4.2.6.8 and 6.1.1.4'
P P 0.1023 0.0942 'International Tables Vol C Tables 4.2.6.8 and 6.1.1.4'
Ru Ru -1.2594 0.8363 'International Tables Vol C Tables 4.2.6.8 and 6.1.1.4'

loop_
_geom_angle_atom_site_label_1
_geom_angle_atom_site_label_2
_geom_angle_atom_site_label_3
_geom_angle
C12 Ru C1 116.48(5)
C12 Ru C2 94.85(5)
C1 Ru C2 36.88(6)
C12 Ru C3 107.57(5)
C1 Ru C3 61.57(5)
C2 Ru C3 36.65(5)
C12 Ru P2 88.96(4)
C1 Ru P2 153.52(4)
C2 Ru P2 140.97(4)
C3 Ru P2 105.52(4)
C12 Ru P1 69.90(3)
C1 Ru P1 98.49(4)
C2 Ru P1 120.63(4)
C3 Ru P1 157.20(4)
P2 Ru P1 97.154(13)
C12 Ru C7A 152.36(5)
C1 Ru C7A 36.34(5)
C2 Ru C7A 59.91(6)
C3 Ru C7A 59.79(5)
P2 Ru C7A 117.47(4)
P1 Ru C7A 111.52(4)
C12 Ru C3A 142.56(5)
C1 Ru C3A 59.70(5)
C2 Ru C3A 59.17(5)
C3 Ru C3A 35.48(5)
P2 Ru C3A 95.94(4)
P1 Ru C3A 145.13(4)
C7A Ru C3A 34.81(5)
C11 P1 C21 104.42(6)
C11 P1 C31 107.30(6)
C21 P1 C31 108.19(6)
C11 P1 Ru 89.04(4)
C21 P1 Ru 116.37(5)
C31 P1 Ru 126.63(4)
C41 P2 C51 101.33(6)
C41 P2 C61 100.51(6)
C51 P2 C61 100.00(6)
C41 P2 Ru 116.22(4)
C51 P2 Ru 110.78(5)
C61 P2 Ru 124.60(4)
C2 C1 C7A 108.00(13)
C2 C1 Ru 71.82(8)
C7A C1 Ru 78.02(8)
C1 C2 C3 109.19(13)
C1 C2 Ru 71.31(8)
C3 C2 Ru 73.43(8)
C2 C3 C3A 107.37(13)
C2 C3 Ru 69.92(8)
C3A C3 Ru 77.52(8)
C4 C3A C3 132.24(15)
C4 C3A C7A 119.40(15)
C3 C3A C7A 108.23(13)
C4 C3A Ru 130.35(10)
C3 C3A Ru 67.00(8)
C7A C3A Ru 71.59(8)
C5 C4 C3A 118.93(18)
C4 C5 C6 121.64(18)
C7 C6 C5 121.30(18)
C6 C7 C7A 119.06(18)
C7 C7A C3A 119.60(15)
C7 C7A C1 133.54(16)
C3A C7A C1 106.80(13)
C7 C7A Ru 128.13(11)
C3A C7A Ru 73.60(8)
C1 C7A Ru 65.64(8)
C12 C11 P1 98.72(9)
C13 C12 C11 116.51(11)
C13 C12 Ru 111.87(9)
C11 C12 Ru 101.30(8)
C14 C13 C18 116.72(12)
C14 C13 C12 124.03(12)
C18 C13 C12 119.21(12)
C15 C14 C13 121.15(14)
C16 C15 C14 121.05(14)
C15 C16 C17 118.85(13)
C18 C17 C16 120.05(14)
C17 C18 C13 122.15(13)
C26 C21 C22 109.25(11)
C26 C21 P1 116.35(10)
C22 C21 P1 115.71(9)
C23 C22 C21 110.48(13)
C24 C23 C22 111.10(14)
C25 C24 C23 111.39(14)
C24 C25 C26 111.27(14)
C25 C26 C21 110.23(13)
C32 C31 C36 109.95(12)
C32 C31 P1 115.01(9)
C36 C31 P1 117.23(10)
C31 C32 C33 110.65(13)
C34 C33 C32 110.80(14)
C35 C34 C33 110.74(14)
C34 C35 C36 111.66(15)
C35 C36 C31 110.04(13)
C42 C41 C46 118.77(13)
C42 C41 P2 118.07(10)
C46 C41 P2 122.99(11)
C41 C42 C43 120.41(13)
C44 C43 C42 120.11(15)
C45 C44 C43 120.13(14)
C44 C45 C46 120.19(15)
C45 C46 C41 120.38(14)
C52 C51 C56 118.88(14)
C52 C51 P2 123.91(12)
C56 C51 P2 117.18(11)
C51 C52 C53 120.11(18)
C54 C53 C52 120.46(19)
C53 C54 C55 120.39(16)
C54 C55 C56 119.86(19)
C55 C56 C51 120.28(17)
C66 C61 C62 116.35(14)
C66 C61 P2 123.23(12)
C62 C61 P2 120.42(11)
C61 C62 C63 122.22(16)
C64 C63 C62 120.52(17)
C63 C64 C65 118.48(16)
C64 C65 C66 121.04(18)
C61 C66 C65 121.36(17)

loop_
_geom_bond_atom_site_label_1
_geom_bond_atom_site_label_2
_geom_bond_distance
Ru C12 2.1869(13)
Ru C1 2.2203(14)
Ru C2 2.2269(14)
Ru C3 2.2726(14)
Ru P2 2.2830(4)
Ru P1 2.2927(4)
Ru C7A 2.3842(14)
Ru C3A 2.4106(14)
P1 C11 1.8336(13)
P1 C21 1.8571(13)
P1 C31 1.8573(13)
P2 C41 1.8383(13)
P2 C51 1.8389(14)
P2 C61 1.8623(14)
C1 C2 1.407(2)
C1 C7A 1.444(2)
C2 C3 1.415(2)
C3 C3A 1.433(2)
C3A C4 1.419(2)
C3A C7A 1.434(2)
C4 C5 1.364(3)
C5 C6 1.403(3)
C6 C7 1.368(3)
C7 C7A 1.413(2)
C11 C12 1.5407(18)
C12 C13 1.4903(17)
C13 C14 1.3979(19)
C13 C18 1.4003(19)
C14 C15 1.391(2)
C15 C16 1.380(2)
C16 C17 1.388(2)
C17 C18 1.386(2)
C21 C26 1.5349(19)
C21 C22 1.5360(19)
C22 C23 1.530(2)
C23 C24 1.524(3)
C24 C25 1.521(3)
C25 C26 1.534(2)
C31 C32 1.5276(19)
C31 C36 1.5348(19)
C32 C33 1.532(2)
C33 C34 1.524(2)
C34 C35 1.522(3)
C35 C36 1.524(2)
C41 C42 1.3859(19)
C41 C46 1.3969(19)
C42 C43 1.391(2)
C43 C44 1.379(2)
C44 C45 1.373(2)
C45 C46 1.387(2)
C51 C52 1.390(2)
C51 C56 1.399(2)
C52 C53 1.392(2)
C53 C54 1.367(3)
C54 C55 1.380(3)
C55 C56 1.390(2)
C61 C66 1.377(2)
C61 C62 1.382(2)
C62 C63 1.390(2)
C63 C64 1.358(3)
C64 C65 1.369(3)
C65 C66 1.393(3)

loop_
_geom_torsion_atom_site_label_1
_geom_torsion_atom_site_label_2
_geom_torsion_atom_site_label_3
_geom_torsion_atom_site_label_4
_geom_torsion
C12 Ru P1 C11 6.23(6)
C1 Ru P1 C11 121.41(6)
C2 Ru P1 C11 89.79(7)
C3 Ru P1 C11 93.88(11)
P2 Ru P1 C11 -80.02(5)
C7A Ru P1 C11 156.66(6)
C3A Ru P1 C11 168.72(7)
C12 Ru P1 C21 -99.42(6)
C1 Ru P1 C21 15.76(7)
C2 Ru P1 C21 -15.86(7)
C3 Ru P1 C21 -11.76(12)
P2 Ru P1 C21 174.33(5)
C7A Ru P1 C21 51.01(6)
C3A Ru P1 C21 63.07(8)
C12 Ru P1 C31 117.21(7)
C1 Ru P1 C31 -127.61(7)
C2 Ru P1 C31 -159.23(7)
C3 Ru P1 C31 -155.14(11)
P2 Ru P1 C31 30.96(5)
C7A Ru P1 C31 -92.36(7)
C3A Ru P1 C31 -80.30(8)
C12 Ru P2 C41 -137.23(6)
C1 Ru P2 C41 58.21(11)
C2 Ru P2 C41 126.35(8)
C3 Ru P2 C41 114.80(6)
P1 Ru P2 C41 -67.64(5)
C7A Ru P2 C41 51.17(7)
C3A Ru P2 C41 79.97(6)
C12 Ru P2 C51 107.86(6)
C1 Ru P2 C51 -56.70(11)
C2 Ru P2 C51 11.44(9)
C3 Ru P2 C51 -0.10(7)
P1 Ru P2 C51 177.45(5)
C7A Ru P2 C51 -63.73(7)
C3A Ru P2 C51 -34.94(6)
C12 Ru P2 C61 -11.30(6)
C1 Ru P2 C61 -175.86(10)
C2 Ru P2 C61 -107.72(8)
C3 Ru P2 C61 -119.26(7)
P1 Ru P2 C61 58.29(6)
C7A Ru P2 C61 177.11(7)
C3A Ru P2 C61 -154.10(6)
C12 Ru C1 C2 -59.55(10)
C3 Ru C1 C2 36.99(9)
P2 Ru C1 C2 103.15(12)
P1 Ru C1 C2 -131.25(8)
C7A Ru C1 C2 113.72(13)
C3A Ru C1 C2 77.87(9)
C12 Ru C1 C7A -173.27(8)
C2 Ru C1 C7A -113.72(13)
C3 Ru C1 C7A -76.73(9)
P2 Ru C1 C7A -10.57(15)
P1 Ru C1 C7A 115.03(8)
C3A Ru C1 C7A -35.85(8)
C7A C1 C2 C3 6.22(16)
Ru C1 C2 C3 -64.12(10)
C7A C1 C2 Ru 70.34(10)
C12 Ru C2 C1 129.25(9)
C3 Ru C2 C1 -117.56(13)
P2 Ru C2 C1 -136.40(8)
P1 Ru C2 C1 59.78(10)
C7A Ru C2 C1 -38.83(9)
C3A Ru C2 C1 -79.42(10)
C12 Ru C2 C3 -113.18(9)
C1 Ru C2 C3 117.56(13)
P2 Ru C2 C3 -18.84(12)
P1 Ru C2 C3 177.34(7)
C7A Ru C2 C3 78.74(10)
C3A Ru C2 C3 38.14(9)
C1 C2 C3 C3A -6.41(16)
Ru C2 C3 C3A -69.18(10)
C1 C2 C3 Ru 62.77(10)
C12 Ru C3 C2 73.90(10)
C1 Ru C3 C2 -37.22(9)
P2 Ru C3 C2 167.82(8)
P1 Ru C3 C2 -5.91(16)
C7A Ru C3 C2 -79.08(10)
C3A Ru C3 C2 -113.98(13)
C12 Ru C3 C3A -172.11(8)
C1 Ru C3 C3A 76.76(9)
C2 Ru C3 C3A 113.98(13)
P2 Ru C3 C3A -78.20(8)
P1 Ru C3 C3A 108.08(11)
C7A Ru C3 C3A 34.90(8)
C2 C3 C3A C4 -171.58(15)
Ru C3 C3A C4 124.37(16)
C2 C3 C3A C7A 4.11(15)
Ru C3 C3A C7A -59.93(10)
C2 C3 C3A Ru 64.04(9)
C12 Ru C3A C4 -114.27(16)
C1 Ru C3A C4 150.78(18)
C2 Ru C3A C4 -166.12(18)
C3 Ru C3A C4 -126.70(19)
P2 Ru C3A C4 -18.19(16)
P1 Ru C3A C4 93.43(16)
C7A Ru C3A C4 113.34(19)
C12 Ru C3A C3 12.43(13)
C1 Ru C3A C3 -82.53(9)
C2 Ru C3A C3 -39.43(9)
P2 Ru C3A C3 108.51(8)
P1 Ru C3A C3 -139.87(8)
C7A Ru C3A C3 -119.97(12)
C12 Ru C3A C7A 132.40(10)
C1 Ru C3A C7A 37.44(9)
C2 Ru C3A C7A 80.54(10)
C3 Ru C3A C7A 119.97(12)
P2 Ru C3A C7A -131.52(8)
P1 Ru C3A C7A -19.91(12)
C3 C3A C4 C5 174.67(16)
C7A C3A C4 C5 -0.6(2)
Ru C3A C4 C5 -90.82(19)
C3A C4 C5 C6 1.7(3)
C4 C5 C6 C7 -0.5(3)
C5 C6 C7 C7A -1.8(3)
C6 C7 C7A C3A 2.8(2)
C6 C7 C7A C1 -174.01(16)
C6 C7 C7A Ru 94.69(19)
C4 C3A C7A C7 -1.6(2)
C3 C3A C7A C7 -177.95(13)
Ru C3A C7A C7 124.96(13)
C4 C3A C7A C1 175.98(13)
C3 C3A C7A C1 -0.36(15)
Ru C3A C7A C1 -57.46(9)
C4 C3A C7A Ru -126.56(13)
C3 C3A C7A Ru 57.10(9)
C2 C1 C7A C7 173.54(16)
Ru C1 C7A C7 -120.31(17)
C2 C1 C7A C3A -3.56(15)
Ru C1 C7A C3A 62.59(10)
C2 C1 C7A Ru -66.15(10)
C12 Ru C7A C7 140.38(15)
C1 Ru C7A C7 127.3(2)
C2 Ru C7A C7 166.72(18)
C3 Ru C7A C7 -150.64(18)
P2 Ru C7A C7 -57.99(17)
P1 Ru C7A C7 52.86(16)
C3A Ru C7A C7 -115.06(19)
C12 Ru C7A C3A -104.56(12)
C1 Ru C7A C3A -117.64(13)
C2 Ru C7A C3A -78.22(9)
C3 Ru C7A C3A -35.58(8)
P2 Ru C7A C3A 57.07(9)
P1 Ru C7A C3A 167.92(7)
C12 Ru C7A C1 13.08(16)
C2 Ru C7A C1 39.42(9)
C3 Ru C7A C1 82.06(10)
P2 Ru C7A C1 174.71(7)
P1 Ru C7A C1 -74.44(9)
C3A Ru C7A C1 117.64(13)
C21 P1 C11 C12 108.60(9)
C31 P1 C11 C12 -136.71(8)
Ru P1 C11 C12 -8.42(8)
P1 C11 C12 C13 -112.61(11)
P1 C11 C12 Ru 9.00(8)
C1 Ru C12 C13 27.61(11)
C2 Ru C12 C13 -3.66(10)
C3 Ru C12 C13 -38.80(10)
P2 Ru C12 C13 -144.76(9)
P1 Ru C12 C13 117.23(9)
C7A Ru C12 C13 19.00(16)
C3A Ru C12 C13 -46.33(13)
C1 Ru C12 C11 -97.19(9)
C2 Ru C12 C11 -128.46(9)
C3 Ru C12 C11 -163.60(8)
P2 Ru C12 C11 90.44(8)
P1 Ru C12 C11 -7.57(7)
C7A Ru C12 C11 -105.80(12)
C3A Ru C12 C11 -171.13(8)
C11 C12 C13 C14 26.34(19)
Ru C12 C13 C14 -89.52(14)
C11 C12 C13 C18 -156.10(13)
Ru C12 C13 C18 88.04(14)
C18 C13 C14 C15 -2.1(2)
C12 C13 C14 C15 175.55(14)
C13 C14 C15 C16 1.6(2)
C14 C15 C16 C17 -0.1(2)
C15 C16 C17 C18 -0.8(2)
C16 C17 C18 C13 0.2(2)
C14 C13 C18 C17 1.2(2)
C12 C13 C18 C17 -176.56(14)
C11 P1 C21 C26 56.01(12)
C31 P1 C21 C26 -58.04(12)
Ru P1 C21 C26 152.22(9)
C11 P1 C21 C22 -173.68(10)
C31 P1 C21 C22 72.27(12)
Ru P1 C21 C22 -77.47(11)
C26 C21 C22 C23 -59.04(16)
P1 C21 C22 C23 167.32(11)
C21 C22 C23 C24 57.15(18)
C22 C23 C24 C25 -54.8(2)
C23 C24 C25 C26 54.9(2)
C24 C25 C26 C21 -57.24(19)
C22 C21 C26 C25 58.91(17)
P1 C21 C26 C25 -167.79(11)
C11 P1 C31 C32 -169.49(11)
C21 P1 C31 C32 -57.34(12)
Ru P1 C31 C32 88.42(11)
C11 P1 C31 C36 -37.92(12)
C21 P1 C31 C36 74.23(12)
Ru P1 C31 C36 -140.01(10)
C36 C31 C32 C33 58.18(17)
P1 C31 C32 C33 -166.86(12)
C31 C32 C33 C34 -57.2(2)
C32 C33 C34 C35 55.6(2)
C33 C34 C35 C36 -56.1(2)
C34 C35 C36 C31 57.2(2)
C32 C31 C36 C35 -57.84(18)
P1 C31 C36 C35 168.32(12)
C51 P2 C41 C42 100.77(12)
C61 P2 C41 C42 -156.68(11)
Ru P2 C41 C42 -19.36(13)
C51 P2 C41 C46 -74.37(14)
C61 P2 C41 C46 28.18(14)
Ru P2 C41 C46 165.50(12)
C46 C41 C42 C43 0.6(2)
P2 C41 C42 C43 -174.77(12)
C41 C42 C43 C44 -1.0(3)
C42 C43 C44 C45 0.4(3)
C43 C44 C45 C46 0.5(3)
C44 C45 C46 C41 -0.9(3)
C42 C41 C46 C45 0.3(2)
P2 C41 C46 C45 175.44(14)
C41 P2 C51 C52 -1.21(14)
C61 P2 C51 C52 -104.17(13)
Ru P2 C51 C52 122.71(12)
C41 P2 C51 C56 -179.49(11)
C61 P2 C51 C56 77.55(12)
Ru P2 C51 C56 -55.57(12)
C56 C51 C52 C53 0.4(2)
P2 C51 C52 C53 -177.86(13)
C51 C52 C53 C54 -1.1(3)
C52 C53 C54 C55 0.6(3)
C53 C54 C55 C56 0.6(3)
C54 C55 C56 C51 -1.3(2)
C52 C51 C56 C55 0.8(2)
P2 C51 C56 C55 179.19(12)
C41 P2 C61 C66 -121.18(15)
C51 P2 C61 C66 -17.55(16)
Ru P2 C61 C66 106.45(14)
C41 P2 C61 C62 59.43(14)
C51 P2 C61 C62 163.06(14)
Ru P2 C61 C62 -72.94(14)
C66 C61 C62 C63 -1.5(3)
P2 C61 C62 C63 177.89(15)
C61 C62 C63 C64 0.7(3)
C62 C63 C64 C65 0.9(3)
C63 C64 C65 C66 -1.7(4)
C62 C61 C66 C65 0.8(3)
P2 C61 C66 C65 -178.66(18)
C64 C65 C66 C61 0.8(4)
